data_8105398
loop_
_publ_author_name
'Zhu, Lei'
'Luo, Na'
'Chen, Jinyang'
'Zhang, Mingzhong'
'Zhao, Jingzhe'
'Miao, Shaobin'

_publ_section_title
;
 Crystal structure of
 3-[(triisopropylsilanyl)-ethynyl]-6a,12a-dihydro-1H-1,4-diaza-benzo[\a]anthracene-2,7,12-trione,
 C27H28N2O3Si
;
_journal_issue 5
_journal_name_full 'Zeitschrift f\"ur Kristallographie - New Crystal Structures'
_journal_page_first 1129
_journal_page_last 1131
_journal_paper_doi 10.1515/ncrs-2020-0200
_journal_volume 235
_journal_year 2020
_chemical_formula_moiety 'C27 H28 N2 O3 Si'
_chemical_formula_sum 'C27 H28 N2 O3 Si'
_chemical_formula_weight 456.60
_space_group_crystal_system triclinic
_space_group_IT_number 2
_space_group_name_Hall '-P 1'
_space_group_name_H-M_alt 'P -1'
_atom_sites_solution_hydrogens geom
_cell_angle_alpha 97.002(5)
_cell_angle_beta 98.703(5)
_cell_angle_gamma 95.739(5)
_cell_formula_units_Z 2
_cell_length_a 7.5098(4)
_cell_length_b 7.8881(4)
_cell_length_c 20.8904(14)
_cell_measurement_reflns_used 2224
_cell_measurement_temperature 100.15
_cell_measurement_theta_max 28.9400
_cell_measurement_theta_min 3.6680
_cell_volume 1205.25(12)
_computing_cell_refinement 'Bruker APEX2 [1])'
_computing_data_collection 'Bruker APEX2 [1])'
_computing_data_reduction 'Bruker APEX2 [1])'
_computing_molecular_graphics 'Olex2 (Dolomanov et al., 2009[3])'
_computing_publication_material 'Olex2 (Dolomanov et al., 2009[3])'
_computing_structure_refinement 'ShelXL (Sheldrick, 2015[2])'
_diffrn_ambient_temperature 100.15
_diffrn_measured_fraction_theta_full 0.997
_diffrn_measured_fraction_theta_max 0.997
_diffrn_measurement_device_type 'multiwire proportional'
_diffrn_measurement_method 'phi and omega scans'
_diffrn_radiation_monochromator graphite
_diffrn_radiation_type MoK\a
_diffrn_radiation_wavelength 0.71073
_diffrn_reflns_av_R_equivalents 0.0332
_diffrn_reflns_av_unetI/netI 0.0636
_diffrn_reflns_Laue_measured_fraction_full 0.997
_diffrn_reflns_Laue_measured_fraction_max 0.997
_diffrn_reflns_limit_h_max 7
_diffrn_reflns_limit_h_min -8
_diffrn_reflns_limit_k_max 9
_diffrn_reflns_limit_k_min -9
_diffrn_reflns_limit_l_max 24
_diffrn_reflns_limit_l_min -21
_diffrn_reflns_number 7540
_diffrn_reflns_point_group_measured_fraction_full 0.997
_diffrn_reflns_point_group_measured_fraction_max 0.997
_diffrn_reflns_theta_full 25.005
_diffrn_reflns_theta_max 25.005
_diffrn_reflns_theta_min 3.507
_exptl_absorpt_coefficient_mu 0.129
_exptl_absorpt_correction_T_max 0.8213
_exptl_absorpt_correction_T_min 0.0123
_exptl_absorpt_correction_type multi-scan
_exptl_crystal_density_diffrn 1.258
_exptl_crystal_description block
_exptl_crystal_F_000 484
_exptl_crystal_size_max 0.18
_exptl_crystal_size_mid 0.17
_exptl_crystal_size_min 0.16
_refine_diff_density_max 0.707
_refine_diff_density_min -0.466
_refine_diff_density_rms 0.050
_refine_ls_extinction_coef .
_refine_ls_extinction_method none
_refine_ls_goodness_of_fit_ref 1.031
_refine_ls_hydrogen_treatment constr
_refine_ls_matrix_type full
_refine_ls_number_parameters 304
_refine_ls_number_reflns 4243
_refine_ls_number_restraints 12
_refine_ls_restrained_S_all 1.036
_refine_ls_R_factor_all 0.0946
_refine_ls_R_factor_gt 0.0586
_refine_ls_shift/su_max 0.000
_refine_ls_shift/su_mean 0.000
_refine_ls_structure_factor_coef Fsqd
_refine_ls_weighting_details 'w=1/[\s^2^(Fo^2^)+(0.0604P)^2^+0.5457P] where P=(Fo^2^+2Fc^2^)/3'
_refine_ls_weighting_scheme calc
_refine_ls_wR_factor_gt 0.1334
_refine_ls_wR_factor_ref 0.1610
_reflns_Friedel_coverage 0.000
_reflns_Friedel_fraction_full .
_reflns_Friedel_fraction_max .
_reflns_number_gt 2823
_reflns_number_total 4243
_reflns_threshold_expression 'I > 2\s(I)'
_cod_data_source_file suppl_ncrs-2020-0200_suppl.cif
_cod_data_source_block ww
_cod_database_code 8105398
_shelx_space_group_comment
;
The symmetry employed for this shelxl refinement is uniquely defined
by the following loop, which should always be used as a source of
symmetry information in preference to the above space-group names.
They are only intended as comments.
;
_shelx_estimated_absorpt_t_max 0.980
_shelx_estimated_absorpt_t_min 0.977
_olex2_refinement_description
;
1. Fixed Uiso
 At 1.2 times of:
  All C(H) groups, All N(H) groups
 At 1.5 times of:
  All C(H,H,H) groups
2. Rigid bond restraints
 C26, C26
 with sigma for 1-2 distances of 0.01 and sigma for 1-3 distances of 0.02
3. Uiso/Uaniso restraints and constraints
Uanis(C26) \\sim Ueq, Uanis(C27) \\sim Ueq: with sigma of 0.01 and sigma for
terminal atoms of 0.02
4.a Ternary CH refined with riding coordinates:
 C19(H19), C23(H23), C26(H26)
4.b Aromatic/amide H refined with riding coordinates:
 N1(H1), C2(H2), C3(H3), C4(H4), C5(H5), C11(H11), C12(H12)
4.c Idealised Me refined as rotating group:
 C20(H20A,H20B,H20C), C21(H21A,H21B,H21C), C22(H22A,H22B,H22C), C24(H24A,H24B,
 H24C), C25(H25A,H25B,H25C), C27(H27A,H27B,H27C)
;

loop_
_space_group_symop_operation_xyz
'x, y, z'
'-x, -y, -z'

loop_
_atom_site_label
_atom_site_type_symbol
_atom_site_fract_x
_atom_site_fract_y
_atom_site_fract_z
_atom_site_U_iso_or_equiv
_atom_site_adp_type
_atom_site_occupancy
_atom_site_site_symmetry_order
_atom_site_calc_flag
_atom_site_refinement_flags_posn
_atom_site_refinement_flags_adp
_atom_site_refinement_flags_occupancy
_atom_site_disorder_assembly
_atom_site_disorder_group
Si1 Si 0.12039(12) 0.76505(11) 0.36455(4) 0.0417(3) Uani 1 1 d . . . . .
O1 O 0.1918(3) 0.0973(2) -0.01227(10) 0.0390(5) Uani 1 1 d . . . . .
O2 O 0.8446(3) 0.3137(2) -0.06824(10) 0.0424(5) Uani 1 1 d . . . . .
O3 O 0.0634(3) 0.3276(3) 0.17191(10) 0.0411(5) Uani 1 1 d . . . . .
N1 N 0.2580(3) 0.3079(3) 0.09893(11) 0.0293(5) Uani 1 1 d . . . . .
H1 H 0.1781 0.2343 0.0713 0.035 Uiso 1 1 calc R . . . .
N2 N 0.5073(3) 0.5492(3) 0.18363(11) 0.0312(5) Uani 1 1 d . . . . .
C1 C 0.5715(4) 0.1275(3) -0.09989(13) 0.0291(6) Uani 1 1 d . . . . .
C2 C 0.6220(4) 0.0559(3) -0.15751(14) 0.0356(7) Uani 1 1 d . . . . .
H2 H 0.7390 0.0894 -0.1671 0.043 Uiso 1 1 calc R . . . .
C3 C 0.5010(4) -0.0647(4) -0.20094(15) 0.0403(8) Uani 1 1 d . . . . .
H3 H 0.5360 -0.1148 -0.2401 0.048 Uiso 1 1 calc R . . . .
C4 C 0.3302(4) -0.1125(4) -0.18757(14) 0.0393(7) Uani 1 1 d . . . . .
H4 H 0.2480 -0.1948 -0.2177 0.047 Uiso 1 1 calc R . . . .
C5 C 0.2776(4) -0.0414(3) -0.13058(14) 0.0334(7) Uani 1 1 d . . . . .
H5 H 0.1595 -0.0740 -0.1218 0.040 Uiso 1 1 calc R . . . .
C6 C 0.3988(4) 0.0784(3) -0.08612(13) 0.0277(6) Uani 1 1 d . . . . .
C7 C 0.3424(4) 0.1484(3) -0.02435(13) 0.0287(6) Uani 1 1 d . . . . .
C8 C 0.4720(3) 0.2760(3) 0.02242(13) 0.0252(6) Uani 1 1 d . . . . .
C9 C 0.6458(3) 0.3252(3) 0.00906(13) 0.0262(6) Uani 1 1 d . . . . .
C10 C 0.7001(4) 0.2579(3) -0.05408(14) 0.0297(6) Uani 1 1 d . . . . .
C11 C 0.7703(4) 0.4419(3) 0.05378(14) 0.0304(6) Uani 1 1 d . . . . .
H11 H 0.8880 0.4729 0.0442 0.036 Uiso 1 1 calc R . . . .
C12 C 0.7237(4) 0.5123(3) 0.11150(14) 0.0296(6) Uani 1 1 d . . . . .
H12 H 0.8097 0.5910 0.1417 0.036 Uiso 1 1 calc R . . . .
C13 C 0.5509(3) 0.4691(3) 0.12608(13) 0.0279(6) Uani 1 1 d . . . . .
C14 C 0.4255(3) 0.3489(3) 0.08187(13) 0.0256(6) Uani 1 1 d . . . . .
C15 C 0.2084(4) 0.3746(3) 0.15628(13) 0.0308(6) Uani 1 1 d . . . . .
C16 C 0.3462(4) 0.5079(3) 0.19685(13) 0.0295(6) Uani 1 1 d . . . . .
C17 C 0.2911(4) 0.5937(4) 0.25420(14) 0.0363(7) Uani 1 1 d . . . . .
C18 C 0.2316(4) 0.6646(4) 0.29931(15) 0.0417(8) Uani 1 1 d . . . . .
C19 C -0.1281(4) 0.6901(4) 0.33738(18) 0.0553(9) Uani 1 1 d . . . . .
H19 H -0.1605 0.7295 0.2939 0.066 Uiso 1 1 calc R . . . .
C20 C -0.1749(5) 0.4952(5) 0.3255(2) 0.0681(11) Uani 1 1 d . . . . .
H20A H -0.0988 0.4450 0.2958 0.102 Uiso 1 1 calc GR . . . .
H20B H -0.3030 0.4660 0.3057 0.102 Uiso 1 1 calc GR . . . .
H20C H -0.1532 0.4495 0.3671 0.102 Uiso 1 1 calc GR . . . .
C21 C -0.2495(5) 0.7736(7) 0.3810(3) 0.111(2) Uani 1 1 d . . . . .
H21A H -0.2306 0.7326 0.4237 0.166 Uiso 1 1 calc GR . . . .
H21B H -0.3768 0.7432 0.3605 0.166 Uiso 1 1 calc GR . . . .
H21C H -0.2192 0.8989 0.3869 0.166 Uiso 1 1 calc GR . . . .
C22 C 0.0862(6) 1.0637(5) 0.3039(2) 0.0718(12) Uani 1 1 d . . . . .
H22A H 0.1325 1.0026 0.2673 0.108 Uiso 1 1 calc GR . . . .
H22B H 0.1197 1.1878 0.3060 0.108 Uiso 1 1 calc GR . . . .
H22C H -0.0463 1.0384 0.2973 0.108 Uiso 1 1 calc GR . . . .
C23 C 0.1688(5) 1.0044(4) 0.36818(17) 0.0538(9) Uani 1 1 d . . . . .
H23 H 0.1094 1.0592 0.4038 0.065 Uiso 1 1 calc R . . . .
C24 C 0.3715(5) 1.0664(5) 0.3849(2) 0.0704(11) Uani 1 1 d . . . . .
H24A H 0.4189 1.0399 0.4285 0.106 Uiso 1 1 calc GR . . . .
H24B H 0.3912 1.1910 0.3846 0.106 Uiso 1 1 calc GR . . . .
H24C H 0.4347 1.0081 0.3525 0.106 Uiso 1 1 calc GR . . . .
C25 C 0.1623(6) 0.7852(6) 0.50264(18) 0.0737(12) Uani 1 1 d . . . . .
H25A H 0.1836 0.9102 0.5039 0.111 Uiso 1 1 calc GR . . . .
H25B H 0.2292 0.7522 0.5423 0.111 Uiso 1 1 calc GR . . . .
H25C H 0.0323 0.7498 0.5001 0.111 Uiso 1 1 calc GR . . . .
C26 C 0.2270(5) 0.6972(5) 0.44297(17) 0.0604(10) Uani 1 1 d . U . . .
H26 H 0.3542 0.7548 0.4482 0.072 Uiso 1 1 calc R . . . .
C27 C 0.2556(9) 0.5208(7) 0.4426(3) 0.137(2) Uani 1 1 d . U . . .
H27A H 0.1382 0.4487 0.4342 0.205 Uiso 1 1 calc GR . . . .
H27B H 0.3223 0.5052 0.4852 0.205 Uiso 1 1 calc GR . . . .
H27C H 0.3260 0.4874 0.4082 0.205 Uiso 1 1 calc GR . . . .

loop_
_atom_site_aniso_label
_atom_site_aniso_U_11
_atom_site_aniso_U_22
_atom_site_aniso_U_33
_atom_site_aniso_U_23
_atom_site_aniso_U_13
_atom_site_aniso_U_12
Si1 0.0427(5) 0.0448(5) 0.0343(5) -0.0084(4) 0.0018(4) 0.0128(4)
O1 0.0296(11) 0.0421(12) 0.0396(12) -0.0036(9) 0.0054(9) -0.0116(9)
O2 0.0362(12) 0.0410(12) 0.0476(14) -0.0015(10) 0.0151(10) -0.0103(10)
O3 0.0336(12) 0.0482(12) 0.0394(12) -0.0013(10) 0.0109(10) -0.0032(10)
N1 0.0268(12) 0.0273(12) 0.0304(13) 0.0007(10) 0.0019(10) -0.0044(10)
N2 0.0342(14) 0.0255(12) 0.0306(13) 0.0002(10) 0.0003(11) 0.0010(11)
C1 0.0330(16) 0.0223(14) 0.0319(16) 0.0058(12) 0.0050(12) 0.0010(12)
C2 0.0435(18) 0.0284(15) 0.0354(17) 0.0042(13) 0.0107(14) 0.0006(14)
C3 0.054(2) 0.0316(16) 0.0346(18) 0.0012(13) 0.0093(15) 0.0040(15)
C4 0.0488(19) 0.0312(16) 0.0317(17) -0.0005(13) -0.0047(14) -0.0020(15)
C5 0.0337(16) 0.0302(15) 0.0332(16) 0.0040(13) -0.0003(13) -0.0014(13)
C6 0.0339(16) 0.0207(13) 0.0276(15) 0.0048(11) 0.0017(12) 0.0017(12)
C7 0.0273(15) 0.0249(14) 0.0314(16) 0.0052(12) -0.0014(12) -0.0007(12)
C8 0.0262(14) 0.0201(13) 0.0289(15) 0.0066(11) 0.0024(12) -0.0003(12)
C9 0.0247(14) 0.0212(13) 0.0309(15) 0.0050(11) 0.0014(12) -0.0036(12)
C10 0.0286(15) 0.0252(14) 0.0350(16) 0.0060(12) 0.0044(12) 0.0004(13)
C11 0.0240(14) 0.0287(14) 0.0373(17) 0.0058(13) 0.0037(12) -0.0018(12)
C12 0.0253(14) 0.0251(14) 0.0336(16) 0.0008(12) -0.0031(12) -0.0046(12)
C13 0.0286(15) 0.0233(14) 0.0297(15) 0.0021(12) -0.0004(12) 0.0027(12)
C14 0.0235(14) 0.0213(13) 0.0315(15) 0.0063(11) 0.0024(12) 0.0002(12)
C15 0.0294(16) 0.0317(15) 0.0315(16) 0.0048(12) 0.0043(13) 0.0059(13)
C16 0.0302(16) 0.0265(14) 0.0298(16) 0.0021(12) 0.0003(12) 0.0030(13)
C17 0.0357(17) 0.0353(16) 0.0347(17) -0.0001(13) -0.0012(14) 0.0055(14)
C18 0.0396(18) 0.0440(18) 0.0376(18) -0.0030(14) -0.0006(14) 0.0078(15)
C19 0.047(2) 0.059(2) 0.054(2) -0.0152(18) 0.0002(17) 0.0150(18)
C20 0.052(2) 0.068(3) 0.076(3) -0.004(2) 0.000(2) 0.001(2)
C21 0.039(2) 0.136(4) 0.134(5) -0.075(4) 0.014(2) 0.008(3)
C22 0.082(3) 0.059(2) 0.076(3) 0.014(2) 0.004(2) 0.024(2)
C23 0.057(2) 0.049(2) 0.053(2) -0.0076(17) 0.0049(17) 0.0183(18)
C24 0.065(3) 0.050(2) 0.088(3) -0.003(2) 0.001(2) 0.003(2)
C25 0.081(3) 0.100(3) 0.038(2) -0.004(2) 0.013(2) 0.013(2)
C26 0.076(2) 0.064(2) 0.041(2) -0.0016(17) 0.0044(18) 0.026(2)
C27 0.219(7) 0.137(5) 0.073(4) 0.032(3) 0.011(4) 0.109(5)

loop_
_atom_type_symbol
_atom_type_description
_atom_type_scat_dispersion_real
_atom_type_scat_dispersion_imag
_atom_type_scat_source
C C 0.0030 0.0020 'International Tables Vol C Tables 4.2.6.8 and 6.1.1.4'
H H 0.0000 0.0000 'International Tables Vol C Tables 4.2.6.8 and 6.1.1.4'
N N 0.0060 0.0030 'International Tables Vol C Tables 4.2.6.8 and 6.1.1.4'
O O 0.0110 0.0060 'International Tables Vol C Tables 4.2.6.8 and 6.1.1.4'
Si Si 0.0820 0.0700 'International Tables Vol C Tables 4.2.6.8 and 6.1.1.4'

loop_
_geom_angle_atom_site_label_1
_geom_angle_atom_site_label_2
_geom_angle_atom_site_label_3
_geom_angle
_geom_angle_site_symmetry_1
_geom_angle_site_symmetry_3
C18 Si1 C19 104.75(14) . .
C18 Si1 C23 107.48(15) . .
C18 Si1 C26 106.88(14) . .
C23 Si1 C19 111.20(15) . .
C26 Si1 C19 116.06(18) . .
C26 Si1 C23 109.92(17) . .
C14 N1 H1 118.0 . .
C15 N1 H1 118.0 . .
C15 N1 C14 123.9(2) . .
C16 N2 C13 118.0(2) . .
C2 C1 C6 119.9(3) . .
C2 C1 C10 119.6(3) . .
C6 C1 C10 120.5(2) . .
C1 C2 H2 120.1 . .
C3 C2 C1 119.7(3) . .
C3 C2 H2 120.1 . .
C2 C3 H3 119.8 . .
C4 C3 C2 120.4(3) . .
C4 C3 H3 119.8 . .
C3 C4 H4 119.7 . .
C3 C4 C5 120.5(3) . .
C5 C4 H4 119.7 . .
C4 C5 H5 120.2 . .
C4 C5 C6 119.7(3) . .
C6 C5 H5 120.2 . .
C1 C6 C7 121.3(2) . .
C5 C6 C1 119.8(3) . .
C5 C6 C7 118.9(2) . .
O1 C7 C6 119.9(2) . .
O1 C7 C8 121.7(2) . .
C6 C7 C8 118.4(2) . .
C9 C8 C7 120.5(2) . .
C9 C8 C14 118.4(2) . .
C14 C8 C7 121.1(2) . .
C8 C9 C10 120.8(2) . .
C11 C9 C8 120.8(2) . .
C11 C9 C10 118.4(2) . .
O2 C10 C1 121.2(3) . .
O2 C10 C9 120.5(3) . .
C1 C10 C9 118.3(2) . .
C9 C11 H11 119.8 . .
C12 C11 C9 120.4(2) . .
C12 C11 H11 119.8 . .
C11 C12 H12 119.7 . .
C11 C12 C13 120.5(3) . .
C13 C12 H12 119.7 . .
N2 C13 C12 118.5(2) . .
N2 C13 C14 122.0(2) . .
C12 C13 C14 119.5(2) . .
N1 C14 C8 122.2(2) . .
N1 C14 C13 117.4(2) . .
C13 C14 C8 120.4(2) . .
O3 C15 N1 122.4(3) . .
O3 C15 C16 123.7(2) . .
N1 C15 C16 113.9(2) . .
N2 C16 C15 124.4(2) . .
N2 C16 C17 120.2(3) . .
C17 C16 C15 115.4(2) . .
C18 C17 C16 174.9(3) . .
C17 C18 Si1 174.9(3) . .
Si1 C19 H19 105.7 . .
C20 C19 Si1 114.2(2) . .
C20 C19 H19 105.7 . .
C20 C19 C21 111.0(4) . .
C21 C19 Si1 113.8(2) . .
C21 C19 H19 105.7 . .
C19 C20 H20A 109.5 . .
C19 C20 H20B 109.5 . .
C19 C20 H20C 109.5 . .
H20A C20 H20B 109.5 . .
H20A C20 H20C 109.5 . .
H20B C20 H20C 109.5 . .
C19 C21 H21A 109.5 . .
C19 C21 H21B 109.5 . .
C19 C21 H21C 109.5 . .
H21A C21 H21B 109.5 . .
H21A C21 H21C 109.5 . .
H21B C21 H21C 109.5 . .
H22A C22 H22B 109.5 . .
H22A C22 H22C 109.5 . .
H22B C22 H22C 109.5 . .
C23 C22 H22A 109.5 . .
C23 C22 H22B 109.5 . .
C23 C22 H22C 109.5 . .
Si1 C23 H23 107.6 . .
C22 C23 Si1 111.1(2) . .
C22 C23 H23 107.6 . .
C24 C23 Si1 112.1(2) . .
C24 C23 C22 110.5(3) . .
C24 C23 H23 107.6 . .
C23 C24 H24A 109.5 . .
C23 C24 H24B 109.5 . .
C23 C24 H24C 109.5 . .
H24A C24 H24B 109.5 . .
H24A C24 H24C 109.5 . .
H24B C24 H24C 109.5 . .
H25A C25 H25B 109.5 . .
H25A C25 H25C 109.5 . .
H25B C25 H25C 109.5 . .
C26 C25 H25A 109.5 . .
C26 C25 H25B 109.5 . .
C26 C25 H25C 109.5 . .
Si1 C26 H26 101.7 . .
C25 C26 Si1 112.9(2) . .
C25 C26 H26 101.7 . .
C27 C26 Si1 117.9(3) . .
C27 C26 C25 117.2(4) . .
C27 C26 H26 101.7 . .
C26 C27 H27A 109.5 . .
C26 C27 H27B 109.5 . .
C26 C27 H27C 109.5 . .
H27A C27 H27B 109.5 . .
H27A C27 H27C 109.5 . .
H27B C27 H27C 109.5 . .

loop_
_geom_bond_atom_site_label_1
_geom_bond_atom_site_label_2
_geom_bond_distance
_geom_bond_site_symmetry_2
Si1 C18 1.843(3) .
Si1 C19 1.879(3) .
Si1 C23 1.877(3) .
Si1 C26 1.875(4) .
O1 C7 1.235(3) .
O2 C10 1.222(3) .
O3 C15 1.219(3) .
N1 H1 0.8800 .
N1 C14 1.377(3) .
N1 C15 1.368(3) .
N2 C13 1.388(3) .
N2 C16 1.300(3) .
C1 C2 1.388(4) .
C1 C6 1.398(4) .
C1 C10 1.479(4) .
C2 H2 0.9500 .
C2 C3 1.386(4) .
C3 H3 0.9500 .
C3 C4 1.380(4) .
C4 H4 0.9500 .
C4 C5 1.383(4) .
C5 H5 0.9500 .
C5 C6 1.393(4) .
C6 C7 1.479(4) .
C7 C8 1.481(4) .
C8 C9 1.402(3) .
C8 C14 1.412(4) .
C9 C10 1.491(4) .
C9 C11 1.396(4) .
C11 H11 0.9500 .
C11 C12 1.374(4) .
C12 H12 0.9500 .
C12 C13 1.396(4) .
C13 C14 1.408(4) .
C15 C16 1.481(4) .
C16 C17 1.440(4) .
C17 C18 1.204(4) .
C19 H19 1.0000 .
C19 C20 1.523(5) .
C19 C21 1.523(5) .
C20 H20A 0.9800 .
C20 H20B 0.9800 .
C20 H20C 0.9800 .
C21 H21A 0.9800 .
C21 H21B 0.9800 .
C21 H21C 0.9800 .
C22 H22A 0.9800 .
C22 H22B 0.9800 .
C22 H22C 0.9800 .
C22 C23 1.539(5) .
C23 H23 1.0000 .
C23 C24 1.526(5) .
C24 H24A 0.9800 .
C24 H24B 0.9800 .
C24 H24C 0.9800 .
C25 H25A 0.9800 .
C25 H25B 0.9800 .
C25 H25C 0.9800 .
C25 C26 1.521(5) .
C26 H26 1.0000 .
C26 C27 1.428(6) .
C27 H27A 0.9800 .
C27 H27B 0.9800 .
C27 H27C 0.9800 .

loop_
_geom_torsion_atom_site_label_1
_geom_torsion_atom_site_label_2
_geom_torsion_atom_site_label_3
_geom_torsion_atom_site_label_4
_geom_torsion
_geom_torsion_site_symmetry_1
_geom_torsion_site_symmetry_2
_geom_torsion_site_symmetry_3
_geom_torsion_site_symmetry_4
O1 C7 C8 C9 176.6(2) . . . .
O1 C7 C8 C14 -2.3(4) . . . .
O3 C15 C16 N2 173.9(3) . . . .
O3 C15 C16 C17 -6.1(4) . . . .
N1 C15 C16 N2 -6.1(4) . . . .
N1 C15 C16 C17 173.8(2) . . . .
N2 C13 C14 N1 -2.4(4) . . . .
N2 C13 C14 C8 177.1(2) . . . .
C1 C2 C3 C4 0.7(4) . . . .
C1 C6 C7 O1 -176.9(2) . . . .
C1 C6 C7 C8 1.5(4) . . . .
C2 C1 C6 C5 -0.4(4) . . . .
C2 C1 C6 C7 178.2(2) . . . .
C2 C1 C10 O2 5.7(4) . . . .
C2 C1 C10 C9 -176.7(2) . . . .
C2 C3 C4 C5 -0.3(4) . . . .
C3 C4 C5 C6 -0.5(4) . . . .
C4 C5 C6 C1 0.9(4) . . . .
C4 C5 C6 C7 -177.9(2) . . . .
C5 C6 C7 O1 1.7(4) . . . .
C5 C6 C7 C8 -179.8(2) . . . .
C6 C1 C2 C3 -0.4(4) . . . .
C6 C1 C10 O2 -173.1(2) . . . .
C6 C1 C10 C9 4.5(4) . . . .
C6 C7 C8 C9 -1.7(3) . . . .
C6 C7 C8 C14 179.3(2) . . . .
C7 C8 C9 C10 3.5(4) . . . .
C7 C8 C9 C11 -178.3(2) . . . .
C7 C8 C14 N1 -1.0(4) . . . .
C7 C8 C14 C13 179.5(2) . . . .
C8 C9 C10 O2 172.8(2) . . . .
C8 C9 C10 C1 -4.8(4) . . . .
C8 C9 C11 C12 -0.8(4) . . . .
C9 C8 C14 N1 -180.0(2) . . . .
C9 C8 C14 C13 0.5(4) . . . .
C9 C11 C12 C13 -0.5(4) . . . .
C10 C1 C2 C3 -179.2(2) . . . .
C10 C1 C6 C5 178.4(2) . . . .
C10 C1 C6 C7 -2.9(4) . . . .
C10 C9 C11 C12 177.5(2) . . . .
C11 C9 C10 O2 -5.5(4) . . . .
C11 C9 C10 C1 176.9(2) . . . .
C11 C12 C13 N2 -177.2(2) . . . .
C11 C12 C13 C14 1.7(4) . . . .
C12 C13 C14 N1 178.8(2) . . . .
C12 C13 C14 C8 -1.7(4) . . . .
C13 N2 C16 C15 3.1(4) . . . .
C13 N2 C16 C17 -176.8(2) . . . .
C14 N1 C15 O3 -175.2(2) . . . .
C14 N1 C15 C16 4.9(3) . . . .
C14 C8 C9 C10 -177.5(2) . . . .
C14 C8 C9 C11 0.7(4) . . . .
C15 N1 C14 C8 179.4(2) . . . .
C15 N1 C14 C13 -1.1(4) . . . .
C16 N2 C13 C12 -179.9(2) . . . .
C16 N2 C13 C14 1.3(4) . . . .
C18 Si1 C19 C20 57.3(3) . . . .
C18 Si1 C19 C21 -173.8(3) . . . .
C18 Si1 C23 C22 62.9(3) . . . .
C18 Si1 C23 C24 -61.4(3) . . . .
C18 Si1 C26 C25 174.1(3) . . . .
C18 Si1 C26 C27 -44.2(4) . . . .
C19 Si1 C23 C22 -51.2(3) . . . .
C19 Si1 C23 C24 -175.5(3) . . . .
C19 Si1 C26 C25 -69.5(3) . . . .
C19 Si1 C26 C27 72.2(4) . . . .
C23 Si1 C19 C20 173.1(3) . . . .
C23 Si1 C19 C21 -58.0(4) . . . .
C23 Si1 C26 C25 57.8(3) . . . .
C23 Si1 C26 C27 -160.5(4) . . . .
C26 Si1 C19 C20 -60.3(3) . . . .
C26 Si1 C19 C21 68.6(4) . . . .
C26 Si1 C23 C22 178.8(2) . . . .
C26 Si1 C23 C24 54.6(3) . . . .
